data_4509769
loop_
_publ_author_name
'Liu, Yuzhou'
'Ward, Michael D.'

_publ_section_title
;
 Molecular Capsules in Modular Frameworks
;
_journal_issue 9
_journal_name_full 'Crystal Growth &amp; Design'
_journal_page_first 3859
_journal_paper_doi 10.1021/cg9008009
_journal_volume 9
_journal_year 2009
_chemical_formula_moiety 'C35 H52 Cl6 N12 O17 S4'
_chemical_formula_sum 'C35 H52 Cl6 N12 O17 S4'
_chemical_formula_weight 1253.83
_chemical_name_systematic
; 
 ? 
;
_space_group_IT_number 2
_symmetry_cell_setting triclinic
_symmetry_space_group_name_Hall '-P 1'
_symmetry_space_group_name_H-M 'P -1'
_atom_sites_solution_hydrogens geom
_atom_sites_solution_primary direct
_atom_sites_solution_secondary difmap
_audit_creation_method SHELXL-97
_cell_angle_alpha 103.371(7)
_cell_angle_beta 90.607(7)
_cell_angle_gamma 108.628(7)
_cell_formula_units_Z 2
_cell_length_a 12.669(2)
_cell_length_b 14.264(3)
_cell_length_c 15.600(3)
_cell_measurement_reflns_used 9605
_cell_measurement_temperature 100(2)
_cell_measurement_theta_max 28.85
_cell_measurement_theta_min 3.11
_cell_volume 2588.1(9)
_computing_cell_refinement 'Bruker SMART'
_computing_data_collection 'Bruker SMART'
_computing_data_reduction 'Bruker SAINT'
_computing_molecular_graphics 'Bruker SHELXTL'
_computing_publication_material 'Bruker SHELXTL'
_computing_structure_refinement 'SHELXL-97 (Sheldrick, 1997)'
_computing_structure_solution 'SHELXS-97 (Sheldrick, 1990)'
_diffrn_ambient_temperature 100(2)
_diffrn_measured_fraction_theta_full 0.997
_diffrn_measured_fraction_theta_max 0.997
_diffrn_measurement_device_type 'CCD area detector'
_diffrn_measurement_method 'phi and omega scans'
_diffrn_radiation_monochromator graphite
_diffrn_radiation_source 'fine-focus sealed tube'
_diffrn_radiation_type MoK\a
_diffrn_radiation_wavelength 0.71073
_diffrn_reflns_av_R_equivalents 0.0230
_diffrn_reflns_av_sigmaI/netI 0.0175
_diffrn_reflns_limit_h_max 15
_diffrn_reflns_limit_h_min -16
_diffrn_reflns_limit_k_max 18
_diffrn_reflns_limit_k_min -18
_diffrn_reflns_limit_l_max 20
_diffrn_reflns_limit_l_min -20
_diffrn_reflns_number 50712
_diffrn_reflns_theta_full 28.00
_diffrn_reflns_theta_max 28.00
_diffrn_reflns_theta_min 1.35
_exptl_absorpt_coefficient_mu 0.573
_exptl_absorpt_correction_T_max 0.7770
_exptl_absorpt_correction_T_min 0.6770
_exptl_absorpt_correction_type multi-scan
_exptl_absorpt_process_details sadabs
_exptl_crystal_colour colourless
_exptl_crystal_density_diffrn 1.609
_exptl_crystal_density_method 'not measured'
_exptl_crystal_description block
_exptl_crystal_F_000 1296
_exptl_crystal_size_max 0.7
_exptl_crystal_size_mid 0.68
_exptl_crystal_size_min 0.44
_refine_diff_density_max 0.734
_refine_diff_density_min -0.476
_refine_diff_density_rms 0.061
_refine_ls_extinction_method none
_refine_ls_goodness_of_fit_ref 1.019
_refine_ls_hydrogen_treatment constr
_refine_ls_matrix_type full
_refine_ls_number_parameters 687
_refine_ls_number_reflns 12460
_refine_ls_number_restraints 4
_refine_ls_restrained_S_all 1.020
_refine_ls_R_factor_all 0.0329
_refine_ls_R_factor_gt 0.0309
_refine_ls_shift/su_max 0.001
_refine_ls_shift/su_mean 0.000
_refine_ls_structure_factor_coef Fsqd
_refine_ls_weighting_details 'calc w=1/[\s^2^(Fo^2^)+(0.0424P)^2^+2.1548P] where P=(Fo^2^+2Fc^2^)/3'
_refine_ls_weighting_scheme calc
_refine_ls_wR_factor_gt 0.0833
_refine_ls_wR_factor_ref 0.0849
_reflns_number_gt 11666
_reflns_number_total 12460
_reflns_threshold_expression >2sigma(I)
_cod_data_source_file cg9008009sup1.cif
_cod_data_source_block Ward_compound_4
_cod_depositor_comments
;
The following automatic conversions were performed:

'_symmetry_cell_setting' value 'Triclinic' changed to 'triclinic'
according to /home/saulius/struct/CIF-dictionaries/cif_core.dic
dictionary named 'cif_core.dic' version 2.4.2 from 2011-04-26.

Automatic conversion script
Id: cif_fix_values 1891 2012-01-12 08:04:46Z andrius 
;
_cod_original_cell_volume 2588.0(8)
_cod_original_sg_symbol_H-M P-1
_cod_database_code 4509769

loop_
_symmetry_equiv_pos_as_xyz
'x, y, z'
'-x, -y, -z'

loop_
_atom_site_label
_atom_site_type_symbol
_atom_site_fract_x
_atom_site_fract_y
_atom_site_fract_z
_atom_site_U_iso_or_equiv
_atom_site_adp_type
_atom_site_occupancy
_atom_site_symmetry_multiplicity
_atom_site_calc_flag
_atom_site_refinement_flags
_atom_site_disorder_assembly
_atom_site_disorder_group
S1 S 0.69223(3) 0.49963(2) 0.49603(2) 0.01209(7) Uani 1 1 d . . .
S2 S 0.67799(3) 0.47482(2) 0.01311(2) 0.01218(7) Uani 1 1 d . . .
S3 S 0.70114(3) -0.05127(2) -0.15543(2) 0.01329(7) Uani 1 1 d . . .
S4 S 0.61418(3) -0.03274(2) 0.33492(2) 0.01165(7) Uani 1 1 d . . .
O1 O 0.73653(9) 0.60760(7) 0.54418(7) 0.0168(2) Uani 1 1 d . . .
O2 O 0.65928(9) 0.43125(8) 0.55502(7) 0.0164(2) Uani 1 1 d . . .
O3 O 0.60299(8) 0.48062(8) 0.42746(7) 0.0174(2) Uani 1 1 d . . .
O4 O 0.69930(9) 0.58463(7) 0.02858(7) 0.01624(19) Uani 1 1 d . . .
O5 O 0.59082(8) 0.42929(8) 0.06655(7) 0.0167(2) Uani 1 1 d . . .
O6 O 0.65502(8) 0.42037(8) -0.08075(6) 0.01575(19) Uani 1 1 d . . .
O7 O 0.59471(9) -0.05404(8) -0.11922(7) 0.0191(2) Uani 1 1 d . . .
O8 O 0.71673(9) -0.01112(8) -0.23376(7) 0.0190(2) Uani 1 1 d . . .
O9 O 0.71967(9) -0.14967(8) -0.16822(7) 0.0188(2) Uani 1 1 d . . .
O10 O 0.61820(9) -0.13656(7) 0.32017(7) 0.0182(2) Uani 1 1 d . . .
O11 O 0.59553(8) 0.00921(7) 0.42674(6) 0.01462(19) Uani 1 1 d . . .
O12 O 0.53665(8) -0.02412(8) 0.26997(7) 0.0174(2) Uani 1 1 d . . .
O13 O 1.07353(8) 0.41928(8) 0.31632(7) 0.01537(19) Uani 1 1 d . . .
H39 H 1.0849 0.3617 0.3218 0.018 Uiso 1 1 d R . .
O14 O 1.09127(8) 0.42868(8) 0.14575(7) 0.01565(19) Uani 1 1 d . . .
H40 H 1.0988 0.4393 0.2028 0.019 Uiso 1 1 d R . .
O15 O 1.06361(8) 0.22925(8) 0.11387(7) 0.0165(2) Uani 1 1 d . . .
H41 H 1.0788 0.2912 0.1119 0.020 Uiso 1 1 d R . .
O16 O 1.06713(8) 0.21975(7) 0.28223(7) 0.01467(19) Uani 1 1 d . . .
H38 H 1.0795 0.2149 0.2299 0.018 Uiso 1 1 d R . .
O1W O 0.84020(11) 0.91239(11) 0.64201(8) 0.0349(3) Uani 1 1 d . . .
H42 H 0.8095 0.9361 0.6859 0.042 Uiso 1 1 d R . .
H43 H 0.8643 0.8638 0.6651 0.042 Uiso 1 1 d R . .
C1 C 0.80422(11) 0.47190(10) 0.44107(8) 0.0125(2) Uani 1 1 d . . .
C2 C 0.84485(11) 0.39903(10) 0.46075(9) 0.0126(2) Uani 1 1 d . . .
H2 H 0.8117 0.3635 0.5034 0.015 Uiso 1 1 calc R . .
C3 C 0.93400(11) 0.37743(10) 0.41836(8) 0.0117(2) Uani 1 1 d . . .
C4 C 0.98248(11) 0.43292(10) 0.35743(8) 0.0119(2) Uani 1 1 d . . .
C5 C 0.94184(11) 0.50644(10) 0.33614(8) 0.0116(2) Uani 1 1 d . . .
C6 C 0.85237(11) 0.52515(10) 0.37870(9) 0.0127(2) Uani 1 1 d . . .
H6 H 0.8236 0.5745 0.3654 0.015 Uiso 1 1 calc R . .
C7 C 0.99330(11) 0.56291(10) 0.26696(9) 0.0123(2) Uani 1 1 d . . .
H7A H 1.0750 0.5762 0.2715 0.015 Uiso 1 1 calc R . .
H7B H 0.9809 0.6297 0.2797 0.015 Uiso 1 1 calc R . .
C8 C 0.94458(11) 0.50364(10) 0.17249(9) 0.0120(2) Uani 1 1 d . . .
C9 C 0.84793(11) 0.51320(10) 0.13830(9) 0.0125(2) Uani 1 1 d . . .
H9 H 0.8130 0.5563 0.1738 0.015 Uiso 1 1 calc R . .
C10 C 0.80153(11) 0.46006(10) 0.05207(9) 0.0124(2) Uani 1 1 d . . .
C11 C 0.85045(11) 0.39576(10) -0.00099(9) 0.0132(2) Uani 1 1 d . . .
H11 H 0.8178 0.3597 -0.0593 0.016 Uiso 1 1 calc R . .
C12 C 0.94701(11) 0.38413(10) 0.03121(9) 0.0127(2) Uani 1 1 d . . .
C13 C 0.99312(11) 0.43897(10) 0.11741(9) 0.0125(2) Uani 1 1 d . . .
C14 C 0.99850(11) 0.31109(10) -0.02607(9) 0.0136(2) Uani 1 1 d . . .
H14A H 0.9892 0.3130 -0.0887 0.016 Uiso 1 1 calc R . .
H14B H 1.0796 0.3338 -0.0080 0.016 Uiso 1 1 calc R . .
C15 C 0.94449(11) 0.20211(10) -0.01799(9) 0.0128(2) Uani 1 1 d . . .
C16 C 0.85897(11) 0.13387(10) -0.08075(9) 0.0136(2) Uani 1 1 d . . .
H16 H 0.8363 0.1552 -0.1292 0.016 Uiso 1 1 calc R . .
C17 C 0.80656(11) 0.03484(10) -0.07302(9) 0.0130(2) Uani 1 1 d . . .
C18 C 0.83745(11) 0.00267(10) -0.00169(9) 0.0132(2) Uani 1 1 d . . .
H18 H 0.8005 -0.0650 0.0032 0.016 Uiso 1 1 calc R . .
C19 C 0.97590(11) 0.16779(10) 0.05222(9) 0.0127(2) Uani 1 1 d . . .
C20 C 0.92195(11) 0.06893(10) 0.06236(9) 0.0123(2) Uani 1 1 d . . .
C21 C 0.95467(11) 0.03568(10) 0.14150(9) 0.0128(2) Uani 1 1 d . . .
H21A H 1.0371 0.0627 0.1536 0.015 Uiso 1 1 calc R . .
H21B H 0.9316 -0.0398 0.1265 0.015 Uiso 1 1 calc R . .
C22 C 0.90251(11) 0.07155(10) 0.22521(9) 0.0118(2) Uani 1 1 d . . .
C23 C 0.79558(11) 0.01429(10) 0.23951(9) 0.0122(2) Uani 1 1 d . . .
H37 H 0.7539 -0.0451 0.1957 0.015 Uiso 1 1 calc R . .
C24 C 0.74899(11) 0.04356(10) 0.31786(9) 0.0117(2) Uani 1 1 d . . .
C25 C 0.80736(11) 0.13157(10) 0.38211(9) 0.0122(2) Uani 1 1 d . . .
H25 H 0.7748 0.1503 0.4352 0.015 Uiso 1 1 calc R . .
C26 C 0.91320(11) 0.19233(10) 0.36898(8) 0.0115(2) Uani 1 1 d . . .
C27 C 0.95943(11) 0.16086(10) 0.29082(9) 0.0121(2) Uani 1 1 d . . .
C28 C 0.97235(11) 0.29277(10) 0.43670(9) 0.0120(2) Uani 1 1 d . . .
H28A H 0.9556 0.2848 0.4970 0.014 Uiso 1 1 calc R . .
H28B H 1.0543 0.3110 0.4339 0.014 Uiso 1 1 calc R . .
C29 C 0.52000(12) 0.84152(11) 0.05142(10) 0.0170(3) Uani 1 1 d . . .
N1 N 0.52769(11) 0.78376(10) -0.02674(8) 0.0212(3) Uani 1 1 d . . .
H3A H 0.5025 0.7168 -0.0365 0.025 Uiso 1 1 calc R . .
H3B H 0.5580 0.8125 -0.0688 0.025 Uiso 1 1 calc R . .
N2 N 0.47470(12) 0.79974(10) 0.11559(9) 0.0242(3) Uani 1 1 d . . .
H1A H 0.4492 0.7329 0.1067 0.029 Uiso 1 1 calc R . .
H1B H 0.4701 0.8389 0.1671 0.029 Uiso 1 1 calc R . .
N3 N 0.56274(11) 0.94316(10) 0.06710(9) 0.0208(3) Uani 1 1 d . . .
H2A H 0.5606 0.9816 0.1196 0.025 Uiso 1 1 calc R . .
H2B H 0.5930 0.9716 0.0249 0.025 Uiso 1 1 calc R . .
C30 C 0.60039(11) 0.61702(11) 0.26669(9) 0.0153(3) Uani 1 1 d . . .
N4 N 0.60322(11) 0.52243(9) 0.25137(8) 0.0176(2) Uani 1 1 d . . .
H9A H 0.6093 0.4897 0.1974 0.021 Uiso 1 1 calc R . .
H9B H 0.5990 0.4924 0.2952 0.021 Uiso 1 1 calc R . .
N5 N 0.60661(11) 0.66343(9) 0.20139(8) 0.0187(2) Uani 1 1 d . . .
H10A H 0.6127 0.6314 0.1472 0.022 Uiso 1 1 calc R . .
H10B H 0.6047 0.7262 0.2123 0.022 Uiso 1 1 calc R . .
N6 N 0.59125(12) 0.66599(10) 0.34871(8) 0.0232(3) Uani 1 1 d . . .
H11A H 0.5872 0.6356 0.3922 0.028 Uiso 1 1 calc R . .
H11B H 0.5893 0.7287 0.3593 0.028 Uiso 1 1 calc R . .
C31 C 0.67375(11) 0.59985(10) 0.78324(9) 0.0128(2) Uani 1 1 d . . .
N7 N 0.67077(10) 0.50307(9) 0.76047(8) 0.0157(2) Uani 1 1 d . . .
H6A H 0.6716 0.4731 0.7046 0.019 Uiso 1 1 calc R . .
H6B H 0.6680 0.4691 0.8013 0.019 Uiso 1 1 calc R . .
N8 N 0.67256(10) 0.64670(9) 0.86756(8) 0.0163(2) Uani 1 1 d . . .
H4A H 0.6746 0.7107 0.8817 0.020 Uiso 1 1 calc R . .
H4B H 0.6698 0.6136 0.9091 0.020 Uiso 1 1 calc R . .
N9 N 0.67797(11) 0.65134(9) 0.72169(8) 0.0180(2) Uani 1 1 d . . .
H5A H 0.6788 0.6215 0.6657 0.022 Uiso 1 1 calc R . .
H5B H 0.6799 0.7153 0.7369 0.022 Uiso 1 1 calc R . .
C32 C 0.44327(13) 0.19955(11) 0.45876(9) 0.0168(3) Uani 1 1 d . . .
N10 N 0.42192(11) 0.28041(10) 0.44392(8) 0.0186(2) Uani 1 1 d . . .
H7C H 0.3523 0.2780 0.4350 0.022 Uiso 1 1 calc R . .
H7D H 0.4774 0.3361 0.4431 0.022 Uiso 1 1 calc R . .
N11 N 0.54869(11) 0.20488(10) 0.47411(9) 0.0218(3) Uani 1 1 d . . .
H12A H 0.5635 0.1524 0.4852 0.026 Uiso 1 1 calc R . .
H12B H 0.6037 0.2609 0.4732 0.026 Uiso 1 1 calc R . .
N12 N 0.36039(11) 0.11558(10) 0.46011(9) 0.0214(3) Uani 1 1 d . . .
H8A H 0.3749 0.0630 0.4712 0.026 Uiso 1 1 calc R . .
H8B H 0.2907 0.1123 0.4499 0.026 Uiso 1 1 calc R . .
C33 C 0.66532(16) 0.21530(15) 0.23553(13) 0.0336(4) Uani 1 1 d . . .
H33A H 0.6235 0.1441 0.2369 0.040 Uiso 1 1 calc R . .
H33B H 0.7247 0.2441 0.2853 0.040 Uiso 1 1 calc R . .
Cl1 Cl 0.72786(5) 0.21524(4) 0.13448(4) 0.04825(14) Uani 1 1 d . . .
Cl2 Cl 0.57373(4) 0.28664(3) 0.24984(3) 0.02870(9) Uani 1 1 d . . .
C34 C 0.91440(19) 0.88594(15) 0.34965(12) 0.0358(4) Uani 1 1 d D . .
H34A H 0.8539 0.9162 0.3529 0.043 Uiso 1 1 calc R A .
H34B H 0.9869 0.9423 0.3618 0.043 Uiso 1 1 calc R . .
Cl3 Cl 0.9018(2) 0.8141(3) 0.42999(19) 0.0389(6) Uani 0.863(14) 1 d PD A -1
Cl3' Cl 0.9237(10) 0.858(2) 0.4523(9) 0.046(2) Uani 0.137(14) 1 d PD A -2
Cl4 Cl 0.90596(4) 0.80643(4) 0.24267(3) 0.03730(11) Uani 1 1 d . A .
C35 C 0.68992(13) 0.14766(11) 0.66367(10) 0.0216(3) Uani 1 1 d D . .
H35A H 0.6299 0.1242 0.6148 0.026 Uiso 1 1 calc R B .
H35B H 0.6722 0.0973 0.7002 0.026 Uiso 1 1 calc R . .
Cl5 Cl 0.81890(3) 0.15365(3) 0.61925(3) 0.02697(9) Uani 1 1 d . B .
Cl6 Cl 0.6937(6) 0.26759(17) 0.7292(6) 0.0526(9) Uani 0.75(3) 1 d PD B -1
Cl6' Cl 0.7098(6) 0.2643(4) 0.7452(3) 0.0241(15) Uani 0.25(3) 1 d PD B -2

loop_
_atom_site_aniso_label
_atom_site_aniso_U_11
_atom_site_aniso_U_22
_atom_site_aniso_U_33
_atom_site_aniso_U_23
_atom_site_aniso_U_13
_atom_site_aniso_U_12
S1 0.01409(15) 0.01264(14) 0.01033(14) 0.00223(11) 0.00196(11) 0.00591(12)
S2 0.01299(15) 0.01213(14) 0.01065(14) 0.00259(11) -0.00012(11) 0.00329(11)
S3 0.01593(15) 0.01121(14) 0.01292(15) 0.00277(11) 0.00149(11) 0.00491(12)
S4 0.01217(14) 0.01046(14) 0.01200(14) 0.00286(11) 0.00281(11) 0.00323(11)
O1 0.0198(5) 0.0131(4) 0.0171(5) 0.0008(4) 0.0041(4) 0.0068(4)
O2 0.0198(5) 0.0167(5) 0.0152(5) 0.0063(4) 0.0048(4) 0.0076(4)
O3 0.0157(5) 0.0248(5) 0.0133(5) 0.0046(4) 0.0008(4) 0.0088(4)
O4 0.0195(5) 0.0130(4) 0.0166(5) 0.0033(4) -0.0010(4) 0.0061(4)
O5 0.0146(5) 0.0186(5) 0.0143(5) 0.0040(4) 0.0024(4) 0.0022(4)
O6 0.0181(5) 0.0167(5) 0.0105(4) 0.0018(4) -0.0013(4) 0.0044(4)
O7 0.0161(5) 0.0220(5) 0.0201(5) 0.0058(4) 0.0031(4) 0.0069(4)
O8 0.0243(5) 0.0186(5) 0.0143(5) 0.0054(4) 0.0013(4) 0.0064(4)
O9 0.0241(5) 0.0119(4) 0.0199(5) 0.0014(4) -0.0016(4) 0.0073(4)
O10 0.0226(5) 0.0107(4) 0.0211(5) 0.0039(4) 0.0070(4) 0.0053(4)
O11 0.0165(5) 0.0145(4) 0.0132(4) 0.0033(4) 0.0049(4) 0.0055(4)
O12 0.0132(5) 0.0221(5) 0.0164(5) 0.0057(4) 0.0001(4) 0.0044(4)
O13 0.0139(5) 0.0167(5) 0.0185(5) 0.0069(4) 0.0040(4) 0.0073(4)
O14 0.0131(5) 0.0180(5) 0.0163(5) 0.0046(4) 0.0004(4) 0.0056(4)
O15 0.0156(5) 0.0138(4) 0.0188(5) 0.0051(4) -0.0011(4) 0.0025(4)
O16 0.0116(4) 0.0156(4) 0.0157(5) 0.0040(4) 0.0036(3) 0.0028(4)
O1W 0.0388(7) 0.0557(8) 0.0236(6) 0.0105(6) 0.0054(5) 0.0333(7)
C1 0.0134(6) 0.0124(6) 0.0105(6) -0.0002(5) 0.0004(5) 0.0047(5)
C2 0.0143(6) 0.0111(6) 0.0108(6) 0.0016(5) -0.0003(5) 0.0030(5)
C3 0.0124(6) 0.0100(5) 0.0110(6) 0.0008(5) -0.0021(4) 0.0028(5)
C4 0.0109(6) 0.0112(6) 0.0114(6) 0.0001(5) -0.0010(4) 0.0028(5)
C5 0.0130(6) 0.0099(5) 0.0101(5) 0.0010(4) -0.0012(4) 0.0021(5)
C6 0.0148(6) 0.0112(6) 0.0117(6) 0.0014(5) -0.0015(5) 0.0048(5)
C7 0.0130(6) 0.0102(5) 0.0125(6) 0.0026(5) 0.0004(5) 0.0024(5)
C8 0.0130(6) 0.0097(5) 0.0121(6) 0.0044(5) 0.0015(5) 0.0009(5)
C9 0.0141(6) 0.0103(5) 0.0129(6) 0.0034(5) 0.0021(5) 0.0031(5)
C10 0.0127(6) 0.0113(6) 0.0133(6) 0.0052(5) 0.0006(5) 0.0023(5)
C11 0.0160(6) 0.0106(6) 0.0117(6) 0.0037(5) 0.0013(5) 0.0018(5)
C12 0.0149(6) 0.0095(5) 0.0137(6) 0.0047(5) 0.0040(5) 0.0027(5)
C13 0.0116(6) 0.0111(6) 0.0152(6) 0.0061(5) 0.0018(5) 0.0020(5)
C14 0.0160(6) 0.0117(6) 0.0138(6) 0.0046(5) 0.0046(5) 0.0042(5)
C15 0.0148(6) 0.0110(6) 0.0141(6) 0.0040(5) 0.0058(5) 0.0056(5)
C16 0.0166(6) 0.0133(6) 0.0130(6) 0.0040(5) 0.0043(5) 0.0072(5)
C17 0.0146(6) 0.0115(6) 0.0129(6) 0.0016(5) 0.0033(5) 0.0053(5)
C18 0.0158(6) 0.0110(6) 0.0142(6) 0.0036(5) 0.0054(5) 0.0058(5)
C19 0.0120(6) 0.0128(6) 0.0135(6) 0.0024(5) 0.0034(5) 0.0048(5)
C20 0.0140(6) 0.0125(6) 0.0128(6) 0.0042(5) 0.0053(5) 0.0069(5)
C21 0.0151(6) 0.0123(6) 0.0130(6) 0.0039(5) 0.0038(5) 0.0069(5)
C22 0.0138(6) 0.0122(6) 0.0122(6) 0.0046(5) 0.0027(5) 0.0068(5)
C23 0.0142(6) 0.0110(6) 0.0123(6) 0.0032(5) 0.0010(5) 0.0052(5)
C24 0.0111(6) 0.0115(6) 0.0138(6) 0.0051(5) 0.0022(5) 0.0043(5)
C25 0.0136(6) 0.0126(6) 0.0123(6) 0.0040(5) 0.0021(5) 0.0064(5)
C26 0.0125(6) 0.0109(5) 0.0120(6) 0.0030(5) -0.0003(5) 0.0053(5)
C27 0.0105(6) 0.0123(6) 0.0150(6) 0.0052(5) 0.0012(5) 0.0048(5)
C28 0.0121(6) 0.0117(6) 0.0122(6) 0.0027(5) -0.0003(4) 0.0040(5)
C29 0.0144(6) 0.0178(6) 0.0176(6) 0.0034(5) -0.0002(5) 0.0045(5)
N1 0.0286(7) 0.0148(6) 0.0167(6) 0.0024(5) 0.0046(5) 0.0034(5)
N2 0.0314(7) 0.0184(6) 0.0158(6) 0.0019(5) 0.0040(5) 0.0001(5)
N3 0.0249(6) 0.0151(6) 0.0202(6) 0.0022(5) 0.0063(5) 0.0048(5)
C30 0.0135(6) 0.0150(6) 0.0159(6) 0.0025(5) 0.0009(5) 0.0037(5)
N4 0.0243(6) 0.0153(5) 0.0146(5) 0.0038(4) 0.0020(5) 0.0086(5)
N5 0.0265(7) 0.0159(6) 0.0157(6) 0.0047(5) 0.0041(5) 0.0093(5)
N6 0.0388(8) 0.0155(6) 0.0148(6) 0.0026(5) 0.0063(5) 0.0090(5)
C31 0.0092(6) 0.0145(6) 0.0140(6) 0.0026(5) 0.0006(4) 0.0035(5)
N7 0.0204(6) 0.0137(5) 0.0140(5) 0.0031(4) 0.0014(4) 0.0070(5)
N8 0.0227(6) 0.0145(5) 0.0125(5) 0.0034(4) 0.0027(4) 0.0072(5)
N9 0.0282(7) 0.0139(5) 0.0125(5) 0.0032(4) 0.0032(5) 0.0077(5)
C32 0.0226(7) 0.0175(6) 0.0111(6) 0.0025(5) 0.0014(5) 0.0084(5)
N10 0.0197(6) 0.0180(6) 0.0210(6) 0.0072(5) 0.0028(5) 0.0085(5)
N11 0.0223(6) 0.0175(6) 0.0283(7) 0.0066(5) 0.0019(5) 0.0096(5)
N12 0.0233(6) 0.0196(6) 0.0214(6) 0.0083(5) -0.0016(5) 0.0050(5)
C33 0.0354(10) 0.0340(9) 0.0406(10) 0.0192(8) 0.0007(8) 0.0170(8)
Cl1 0.0441(3) 0.0469(3) 0.0714(4) 0.0288(3) 0.0334(3) 0.0281(2)
Cl2 0.0385(2) 0.02260(18) 0.02448(18) 0.00081(14) 0.00440(16) 0.01289(16)
C34 0.0534(12) 0.0395(10) 0.0299(9) 0.0162(8) 0.0095(8) 0.0308(9)
Cl3 0.0474(6) 0.0547(12) 0.0342(7) 0.0272(8) 0.0143(5) 0.0316(7)
Cl3' 0.060(3) 0.050(7) 0.033(3) 0.018(4) 0.010(2) 0.021(4)
Cl4 0.0478(3) 0.0362(2) 0.0347(2) 0.01072(19) 0.00426(19) 0.0217(2)
C35 0.0176(7) 0.0227(7) 0.0249(7) 0.0083(6) 0.0035(6) 0.0052(6)
Cl5 0.02347(18) 0.0320(2) 0.02555(18) 0.00731(15) 0.00890(14) 0.00896(15)
Cl6 0.0445(12) 0.0211(5) 0.0939(16) 0.0135(8) 0.0394(13) 0.0128(6)
Cl6' 0.0262(17) 0.0223(14) 0.022(4) 0.0022(11) 0.0121(14) 0.0078(11)

loop_
_atom_type_symbol
_atom_type_description
_atom_type_scat_dispersion_real
_atom_type_scat_dispersion_imag
_atom_type_scat_source
C C 0.0033 0.0016 'International Tables Vol C Tables 4.2.6.8 and 6.1.1.4'
H H 0.0000 0.0000 'International Tables Vol C Tables 4.2.6.8 and 6.1.1.4'
N N 0.0061 0.0033 'International Tables Vol C Tables 4.2.6.8 and 6.1.1.4'
O O 0.0106 0.0060 'International Tables Vol C Tables 4.2.6.8 and 6.1.1.4'
S S 0.1246 0.1234 'International Tables Vol C Tables 4.2.6.8 and 6.1.1.4'
Cl Cl 0.1484 0.1585 'International Tables Vol C Tables 4.2.6.8 and 6.1.1.4'

loop_
_geom_angle_atom_site_label_1
_geom_angle_atom_site_label_2
_geom_angle_atom_site_label_3
_geom_angle
O2 S1 O3 112.37(6)
O2 S1 O1 112.62(6)
O3 S1 O1 112.08(6)
O2 S1 C1 106.47(6)
O3 S1 C1 106.74(6)
O1 S1 C1 106.00(6)
O4 S2 O5 111.08(6)
O4 S2 O6 113.55(6)
O5 S2 O6 112.25(6)
O4 S2 C10 106.66(6)
O5 S2 C10 105.93(6)
O6 S2 C10 106.82(6)
O8 S3 O7 113.14(6)
O8 S3 O9 113.05(6)
O7 S3 O9 111.91(6)
O8 S3 C17 106.58(6)
O7 S3 C17 106.08(6)
O9 S3 C17 105.36(6)
O12 S4 O10 112.29(6)
O12 S4 O11 112.98(6)
O10 S4 O11 112.63(6)
O12 S4 C24 106.27(6)
O10 S4 C24 105.75(6)
O11 S4 C24 106.24(6)
C4 O13 H39 112.1
C13 O14 H40 111.4
C19 O15 H41 110.0
C27 O16 H38 111.7
H42 O1W H43 100.2
C2 C1 C6 120.38(12)
C2 C1 S1 120.23(10)
C6 C1 S1 119.39(10)
C1 C2 C3 120.61(12)
C1 C2 H2 119.7
C3 C2 H2 119.7
C2 C3 C4 118.16(12)
C2 C3 C28 119.68(12)
C4 C3 C28 122.12(12)
O13 C4 C3 121.45(12)
O13 C4 C5 116.55(11)
C3 C4 C5 121.99(12)
C6 C5 C4 118.33(12)
C6 C5 C7 120.71(12)
C4 C5 C7 120.95(12)
C5 C6 C1 120.51(12)
C5 C6 H6 119.7
C1 C6 H6 119.7
C5 C7 C8 112.96(10)
C5 C7 H7A 109.0
C8 C7 H7A 109.0
C5 C7 H7B 109.0
C8 C7 H7B 109.0
H7A C7 H7B 107.8
C9 C8 C13 117.54(12)
C9 C8 C7 119.39(12)
C13 C8 C7 123.07(12)
C8 C9 C10 120.68(12)
C8 C9 H9 119.7
C10 C9 H9 119.7
C11 C10 C9 120.79(12)
C11 C10 S2 120.86(10)
C9 C10 S2 118.34(10)
C12 C11 C10 120.06(12)
C12 C11 H11 120.0
C10 C11 H11 120.0
C11 C12 C13 118.36(12)
C11 C12 C14 119.97(12)
C13 C12 C14 121.66(12)
O14 C13 C12 116.69(12)
O14 C13 C8 120.72(12)
C12 C13 C8 122.57(12)
C15 C14 C12 111.72(11)
C15 C14 H14A 109.3
C12 C14 H14A 109.3
C15 C14 H14B 109.3
C12 C14 H14B 109.3
H14A C14 H14B 107.9
C16 C15 C19 118.13(12)
C16 C15 C14 119.72(12)
C19 C15 C14 122.13(12)
C17 C16 C15 120.48(12)
C17 C16 H16 119.8
C15 C16 H16 119.8
C16 C17 C18 120.56(13)
C16 C17 S3 119.48(10)
C18 C17 S3 119.95(10)
C20 C18 C17 120.45(12)
C20 C18 H18 119.8
C17 C18 H18 119.8
O15 C19 C15 121.22(12)
O15 C19 C20 116.61(12)
C15 C19 C20 122.16(12)
C18 C20 C19 118.17(12)
C18 C20 C21 121.00(12)
C19 C20 C21 120.82(12)
C20 C21 C22 113.60(11)
C20 C21 H21A 108.8
C22 C21 H21A 108.8
C20 C21 H21B 108.8
C22 C21 H21B 108.8
H21A C21 H21B 107.7
C23 C22 C27 117.63(12)
C23 C22 C21 119.89(12)
C27 C22 C21 122.47(12)
C22 C23 C24 120.47(12)
C22 C23 H37 119.8
C24 C23 H37 119.8
C25 C24 C23 120.80(12)
C25 C24 S4 119.96(10)
C23 C24 S4 119.23(10)
C24 C25 C26 120.32(12)
C24 C25 H25 119.8
C26 C25 H25 119.8
C25 C26 C27 118.10(12)
C25 C26 C28 119.70(12)
C27 C26 C28 122.12(12)
O16 C27 C26 116.56(12)
O16 C27 C22 120.74(12)
C26 C27 C22 122.64(12)
C3 C28 C26 110.32(10)
C3 C28 H28A 109.6
C26 C28 H28A 109.6
C3 C28 H28B 109.6
C26 C28 H28B 109.6
H28A C28 H28B 108.1
N2 C29 N1 120.90(14)
N2 C29 N3 119.32(14)
N1 C29 N3 119.72(13)
C29 N1 H3A 120.0
C29 N1 H3B 120.0
H3A N1 H3B 120.0
C29 N2 H1A 120.0
C29 N2 H1B 120.0
H1A N2 H1B 120.0
C29 N3 H2A 120.0
C29 N3 H2B 120.0
H2A N3 H2B 120.0
N4 C30 N5 120.76(13)
N4 C30 N6 119.56(13)
N5 C30 N6 119.67(13)
C30 N4 H9A 120.0
C30 N4 H9B 120.0
H9A N4 H9B 120.0
C30 N5 H10A 120.0
C30 N5 H10B 120.0
H10A N5 H10B 120.0
C30 N6 H11A 120.0
C30 N6 H11B 120.0
H11A N6 H11B 120.0
N9 C31 N7 120.15(12)
N9 C31 N8 118.93(12)
N7 C31 N8 120.92(12)
C31 N7 H6A 120.0
C31 N7 H6B 120.0
H6A N7 H6B 120.0
C31 N8 H4A 120.0
C31 N8 H4B 120.0
H4A N8 H4B 120.0
C31 N9 H5A 120.0
C31 N9 H5B 120.0
H5A N9 H5B 120.0
N12 C32 N11 120.20(13)
N12 C32 N10 120.38(14)
N11 C32 N10 119.41(14)
C32 N10 H7C 120.0
C32 N10 H7D 120.0
H7C N10 H7D 120.0
C32 N11 H12A 120.0
C32 N11 H12B 120.0
H12A N11 H12B 120.0
C32 N12 H8A 120.0
C32 N12 H8B 120.0
H8A N12 H8B 120.0
Cl2 C33 Cl1 112.28(10)
Cl2 C33 H33A 109.1
Cl1 C33 H33A 109.1
Cl2 C33 H33B 109.1
Cl1 C33 H33B 109.1
H33A C33 H33B 107.9
Cl3' C34 Cl4 128.5(9)
Cl3' C34 Cl3 19.9(8)
Cl4 C34 Cl3 110.03(17)
Cl3' C34 H34A 104.8
Cl4 C34 H34A 109.7
Cl3 C34 H34A 109.7
Cl3' C34 H34B 94.0
Cl4 C34 H34B 109.7
Cl3 C34 H34B 109.7
H34A C34 H34B 108.2
Cl6 C35 Cl5 111.49(16)
Cl6 C35 Cl6' 11.0(3)
Cl5 C35 Cl6' 108.1(3)
Cl6 C35 H35A 109.3
Cl5 C35 H35A 109.3
Cl6' C35 H35A 119.9
Cl6 C35 H35B 109.3
Cl5 C35 H35B 109.3
Cl6' C35 H35B 101.6
H35A C35 H35B 108.0

loop_
_geom_bond_atom_site_label_1
_geom_bond_atom_site_label_2
_geom_bond_distance
S1 O2 1.4613(10)
S1 O3 1.4630(10)
S1 O1 1.4680(10)
S1 C1 1.7696(14)
S2 O4 1.4623(10)
S2 O5 1.4656(10)
S2 O6 1.4671(10)
S2 C10 1.7643(14)
S3 O8 1.4549(11)
S3 O7 1.4599(11)
S3 O9 1.4653(10)
S3 C17 1.7693(14)
S4 O12 1.4561(10)
S4 O10 1.4626(10)
S4 O11 1.4720(10)
S4 C24 1.7688(14)
O13 C4 1.3715(16)
O13 H39 0.8995
O14 C13 1.3778(16)
O14 H40 0.8662
O15 C19 1.3760(16)
O15 H41 0.8507
O16 C27 1.3817(16)
O16 H38 0.8234
O1W H42 0.8461
O1W H43 0.9752
C1 C2 1.3877(18)
C1 C6 1.3979(18)
C2 C3 1.3971(19)
C2 H2 0.9500
C3 C4 1.3990(18)
C3 C28 1.5191(17)
C4 C5 1.4061(18)
C5 C6 1.3872(19)
C5 C7 1.5232(18)
C6 H6 0.9500
C7 C8 1.5292(18)
C7 H7A 0.9900
C7 H7B 0.9900
C8 C9 1.3889(18)
C8 C13 1.4051(19)
C9 C10 1.3989(18)
C9 H9 0.9500
C10 C11 1.3904(19)
C11 C12 1.3899(19)
C11 H11 0.9500
C12 C13 1.4024(19)
C12 C14 1.5248(18)
C14 C15 1.5210(18)
C14 H14A 0.9900
C14 H14B 0.9900
C15 C16 1.3939(19)
C15 C19 1.4003(18)
C16 C17 1.3901(18)
C16 H16 0.9500
C17 C18 1.3941(18)
C18 C20 1.3899(19)
C18 H18 0.9500
C19 C20 1.4037(18)
C20 C21 1.5187(18)
C21 C22 1.5261(18)
C21 H21A 0.9900
C21 H21B 0.9900
C22 C23 1.3914(18)
C22 C27 1.4089(18)
C23 C24 1.3976(18)
C23 H37 0.9500
C24 C25 1.3916(18)
C25 C26 1.3916(18)
C25 H25 0.9500
C26 C27 1.4004(18)
C26 C28 1.5256(18)
C28 H28A 0.9900
C28 H28B 0.9900
C29 N2 1.3252(19)
C29 N1 1.3282(19)
C29 N3 1.3367(19)
N1 H3A 0.8800
N1 H3B 0.8800
N2 H1A 0.8800
N2 H1B 0.8800
N3 H2A 0.8800
N3 H2B 0.8800
C30 N4 1.3269(18)
C30 N5 1.3276(18)
C30 N6 1.3342(19)
N4 H9A 0.8800
N4 H9B 0.8800
N5 H10A 0.8800
N5 H10B 0.8800
N6 H11A 0.8800
N6 H11B 0.8800
C31 N9 1.3290(18)
C31 N7 1.3316(17)
C31 N8 1.3332(18)
N7 H6A 0.8800
N7 H6B 0.8800
N8 H4A 0.8800
N8 H4B 0.8800
N9 H5A 0.8800
N9 H5B 0.8800
C32 N12 1.3214(19)
C32 N11 1.329(2)
C32 N10 1.3336(18)
N10 H7C 0.8800
N10 H7D 0.8800
N11 H12A 0.8800
N11 H12B 0.8800
N12 H8A 0.8800
N12 H8B 0.8800
C33 Cl2 1.7568(19)
C33 Cl1 1.772(2)
C33 H33A 0.9900
C33 H33B 0.9900
C34 Cl3' 1.752(4)
C34 Cl4 1.768(2)
C34 Cl3 1.7720(19)
C34 H34A 0.9900
C34 H34B 0.9900
C35 Cl6 1.764(2)
C35 Cl5 1.7664(16)
C35 Cl6' 1.788(4)
C35 H35A 0.9900
C35 H35B 0.9900

loop_
_geom_hbond_atom_site_label_D
_geom_hbond_atom_site_label_H
_geom_hbond_atom_site_label_A
_geom_hbond_distance_DH
_geom_hbond_distance_HA
_geom_hbond_distance_DA
_geom_hbond_angle_DHA
_geom_hbond_site_symmetry_A
O13 H39 O16 0.90 1.91 2.7462(15) 153.1 .
O14 H40 O13 0.87 1.87 2.7031(15) 160.0 .
O15 H41 O14 0.85 1.86 2.6771(15) 159.8 .
O16 H38 O15 0.82 1.88 2.6618(15) 156.9 .
O1W H42 O8 0.85 1.92 2.7512(17) 167.7 1_566
O1W H43 O16 0.98 1.99 2.9567(16) 172.2 2_766
N1 H3A O5 0.88 1.98 2.8403(17) 165.2 2_665
N1 H3B O7 0.88 2.14 2.9102(17) 145.2 1_565
N1 H3B O9 0.88 2.58 3.3610(18) 148.8 1_565
N2 H1A O6 0.88 2.10 2.9578(17) 163.8 2_665
N2 H1B O12 0.88 2.14 2.9378(17) 150.6 1_565
N2 H1B Cl6 0.88 2.90 3.349(5) 113.2 2_666
N3 H2A O12 0.88 2.39 3.1274(17) 142.2 1_565
N3 H2A O7 0.88 2.50 2.9320(17) 111.1 2_665
N3 H2B O7 0.88 2.19 2.9464(18) 143.2 1_565
N4 H9A O5 0.88 2.00 2.8614(16) 164.7 .
N4 H9B O3 0.88 2.11 2.9426(16) 157.4 .
N4 H9B Cl2 0.88 2.77 3.2575(14) 116.7 .
N5 H10B O10 0.88 2.22 2.9793(17) 143.6 1_565
N6 H11A O3 0.88 2.46 3.2051(17) 142.2 .
N6 H11A N10 0.88 2.58 3.1665(19) 124.8 2_666
N6 H11B O10 0.88 2.07 2.8663(17) 149.5 1_565
N7 H6A O2 0.88 2.26 3.1176(16) 164.4 .
N7 H6B O6 0.88 2.10 2.9628(16) 165.6 1_556
N7 H6B Cl6 0.88 2.96 3.387(5) 112.0 .
N8 H4A O9 0.88 2.21 2.9586(16) 142.2 1_566
N8 H4A N1 0.88 2.68 3.2825(19) 126.5 1_556
N8 H4B O4 0.88 2.06 2.9000(16) 160.4 1_556
N9 H5B O9 0.88 2.05 2.8377(16) 148.6 1_566
N9 H5A O1 0.88 2.03 2.8544(16) 155.7 .
N10 H7C O1 0.88 2.23 2.9215(16) 135.4 2_666
N10 H7D O3 0.88 2.23 3.1064(17) 172.2 .
N10 H7D O2 0.88 2.65 3.2723(17) 128.7 .
N11 H12A O11 0.88 2.20 2.9666(17) 145.2 .
N11 H12B O2 0.88 2.34 3.0282(17) 134.9 .
N12 H8A O11 0.88 2.17 2.9434(16) 145.7 2_656
N12 H8B O1W 0.88 2.07 2.8509(19) 147.8 2_666
